data_7715484
loop_
_publ_author_name
'Pearce, Kyle G.'
'Morris, Louis J.'
'Robinson, Thomas P.'
'Johnson, Andrew L.'
'Mahon, Mary F.'
'Hill, Michael S.'

_publ_section_title
;
 From alkaline earth to coinage metal carboranyls.
;
_journal_issue 15
_journal_name_full 'Dalton transactions (Cambridge, England : 2003)'
_journal_page_first 6653
_journal_page_last 6659
_journal_paper_doi 10.1039/d4dt00478g
_journal_volume 53
_journal_year 2024
_chemical_formula_moiety 'C31 H52 B10 Ca N2'
_chemical_formula_sum 'C31 H52 B10 Ca N2'
_chemical_formula_weight 600.92
_space_group_crystal_system orthorhombic
_space_group_IT_number 29
_space_group_name_Hall 'P 2c -2ac'
_space_group_name_H-M_alt 'P c a 21'
_atom_sites_solution_hydrogens mixed
_atom_sites_solution_primary dual
_audit_creation_date 2023-12-12
_audit_creation_method
;
Olex2 1.5
(compiled 2023.08.24 svn.re1ec1418 for OlexSys, GUI svn.r6817)
;
_audit_update_record
;
2024-02-14 deposited with the CCDC.	2024-03-20 downloaded from the CCDC.
;
_cell_angle_alpha 90
_cell_angle_beta 90
_cell_angle_gamma 90
_cell_formula_units_Z 4
_cell_length_a 21.5052(8)
_cell_length_b 11.9353(3)
_cell_length_c 13.8858(5)
_cell_measurement_reflns_used 5094
_cell_measurement_temperature 150(2)
_cell_measurement_theta_max 69.7980
_cell_measurement_theta_min 4.1120
_cell_volume 3564.1(2)
_computing_cell_refinement 'CrysAlisPro 1.171.41.93a (Rigaku OD, 2020)'
_computing_data_collection 'CrysAlisPro 1.171.41.93a (Rigaku OD, 2020)'
_computing_data_reduction 'CrysAlisPro 1.171.41.93a (Rigaku OD, 2020)'
_computing_molecular_graphics 'Olex2 1.5 (Dolomanov et al., 2009)'
_computing_publication_material 'Olex2 1.5 (Dolomanov et al., 2009)'
_computing_structure_refinement 'SHELXL 2014/3 (Sheldrick, 2015)'
_computing_structure_solution 'SHELXT 2014/5 (Sheldrick, 2014)'
_diffrn_ambient_environment N~2~
_diffrn_ambient_temperature 150(2)
_diffrn_detector 'CCD plate'
_diffrn_detector_area_resol_mean 8.1150
_diffrn_detector_type EosS2
_diffrn_measured_fraction_theta_full 0.981
_diffrn_measured_fraction_theta_max 0.975
_diffrn_measurement_device 'four-circle diffractometer'
_diffrn_measurement_device_type 'SuperNova, Dual, Cu at home/near, EosS2'
_diffrn_measurement_method '\w scans'
_diffrn_radiation_monochromator mirror
_diffrn_radiation_probe x-ray
_diffrn_radiation_type 'Cu K\a'
_diffrn_radiation_wavelength 1.54184
_diffrn_reflns_av_R_equivalents 0.0950
_diffrn_reflns_av_unetI/netI 0.0878
_diffrn_reflns_Laue_measured_fraction_full 0.981
_diffrn_reflns_Laue_measured_fraction_max 0.975
_diffrn_reflns_limit_h_max 25
_diffrn_reflns_limit_h_min -26
_diffrn_reflns_limit_k_max 8
_diffrn_reflns_limit_k_min -14
_diffrn_reflns_limit_l_max 16
_diffrn_reflns_limit_l_min -16
_diffrn_reflns_number 21906
_diffrn_reflns_point_group_measured_fraction_full 0.983
_diffrn_reflns_point_group_measured_fraction_max 0.978
_diffrn_reflns_theta_full 67.684
_diffrn_reflns_theta_max 70.477
_diffrn_reflns_theta_min 3.703
_diffrn_source 'micro-focus sealed X-ray tube'
_diffrn_source_type 'SuperNova (Cu) X-ray Source'
_exptl_absorpt_coefficient_mu 1.670
_exptl_absorpt_correction_T_max 1.00000
_exptl_absorpt_correction_T_min 0.56893
_exptl_absorpt_correction_type multi-scan
_exptl_absorpt_process_details
;
CrysAlisPro 1.171.41.93a (Rigaku Oxford Diffraction, 2020)
Empirical absorption correction using spherical harmonics,
implemented in SCALE3 ABSPACK scaling algorithm.
;
_exptl_crystal_colour colourless
_exptl_crystal_colour_primary colourless
_exptl_crystal_density_diffrn 1.120
_exptl_crystal_description block
_exptl_crystal_F_000 1288
_exptl_crystal_size_max 0.092
_exptl_crystal_size_mid 0.076
_exptl_crystal_size_min 0.050
_refine_diff_density_max 0.531
_refine_diff_density_min -0.486
_refine_diff_density_rms 0.051
_refine_ls_abs_structure_details
;
 Refined as an inversion twin.
;
_refine_ls_abs_structure_Flack 0.492(17)
_refine_ls_extinction_method none
_refine_ls_goodness_of_fit_ref 1.013
_refine_ls_hydrogen_treatment mixed
_refine_ls_matrix_type full
_refine_ls_number_parameters 420
_refine_ls_number_reflns 5999
_refine_ls_number_restraints 4
_refine_ls_restrained_S_all 1.013
_refine_ls_R_factor_all 0.0757
_refine_ls_R_factor_gt 0.0599
_refine_ls_shift/su_max 0.000
_refine_ls_shift/su_mean 0.000
_refine_ls_structure_factor_coef Fsqd
_refine_ls_weighting_details 'w=1/[\s^2^(Fo^2^)+(0.0844P)^2^] where P=(Fo^2^+2Fc^2^)/3'
_refine_ls_weighting_scheme calc
_refine_ls_wR_factor_gt 0.1435
_refine_ls_wR_factor_ref 0.1620
_reflns_Friedel_coverage 0.919
_reflns_Friedel_fraction_full 0.986
_reflns_Friedel_fraction_max 0.981
_reflns_number_gt 4936
_reflns_number_total 5999
_reflns_threshold_expression 'I > 2\s(I)'
_cod_data_source_file d4dt00478g2.cif
_cod_data_source_block s23msh104-cpd-2
_cod_depositor_comments 'Adding full bibliography for 7715481--7715486.cif.'
_cod_database_code 7715484
_shelxl_version_number 2014-3
_shelx_space_group_comment
;
The symmetry employed for this shelxl refinement is uniquely defined
by the following loop, which should always be used as a source of
symmetry information in preference to the above space-group names.
They are only intended as comments.
;
_shelx_estimated_absorpt_t_max 0.921
_shelx_estimated_absorpt_t_min 0.864
_olex2_refinement_description
;
1. Twinned data refinement
 Scales: 0.508(17)
 0.492(17)
2. Fixed Uiso
 At 1.2 times of:
  All B(H) groups, All C(H) groups
 At 1.5 times of:
  All C(H,H,H) groups
3. Restrained distances
 B6-H6 = B10-H10A = B7-H7
 1.12 with sigma of 0.005
4.a Ternary CH refined with riding coordinates:
 C12(H12), C15(H15), C24(H24), C27(H27)
4.b Aromatic/amide H refined with riding coordinates:
 C3(H3), C8(H8), C9(H9), C10(H10), C20(H20), C21(H21), C22(H22)
4.c Idealised Me refined as rotating group:
 C1(H1A,H1B,H1C), C5(H5A,H5B,H5C), C13(H13A,H13B,H13C), C14(H14A,H14B,H14C),
 C16(H16A,H16B,H16C), C17(H17A,H17B,H17C), C25(H25A,H25B,H25C), C26(H26A,H26B,
 H26C), C28(H28A,H28B,H28C), C29(H29A,H29B,H29C)
4.d Boron cage BH refined with riding coordinates:
 C31(H31), B1(H1), B2(H2), B3(H3A), B4(H4), B5(H5), B8(H8A), B9(H9A)
;
_olex2_submission_special_instructions 'No special instructions were received'

loop_
_space_group_symop_operation_xyz
'x, y, z'
'-x, -y, z+1/2'
'x+1/2, -y, z'
'-x+1/2, y, z+1/2'

loop_
_atom_site_label
_atom_site_type_symbol
_atom_site_fract_x
_atom_site_fract_y
_atom_site_fract_z
_atom_site_U_iso_or_equiv
_atom_site_adp_type
_atom_site_occupancy
_atom_site_site_symmetry_order
_atom_site_calc_flag
_atom_site_refinement_flags_posn
_atom_site_refinement_flags_adp
_atom_site_refinement_flags_occupancy
_atom_site_disorder_assembly
_atom_site_disorder_group
Ca1 Ca 0.33315(4) 0.67315(7) 0.46247(9) 0.0250(2) Uani 1 1 d . . . . .
N1 N 0.4363(2) 0.6464(3) 0.4964(3) 0.0262(10) Uani 1 1 d . . . . .
N2 N 0.35732(19) 0.8613(3) 0.4554(4) 0.0264(9) Uani 1 1 d . . . . .
C1 C 0.4861(3) 0.6619(4) 0.6582(4) 0.0372(14) Uani 1 1 d . . . . .
H1A H 0.4610 0.6311 0.7108 0.056 Uiso 1 1 calc R U . . .
H1B H 0.5114 0.7241 0.6825 0.056 Uiso 1 1 calc R U . . .
H1C H 0.5134 0.6034 0.6325 0.056 Uiso 1 1 calc R U . . .
C2 C 0.4434(3) 0.7043(4) 0.5785(4) 0.0270(12) Uani 1 1 d . . . . .
C3 C 0.4119(3) 0.8050(4) 0.5996(4) 0.0308(12) Uani 1 1 d . . . . .
H3 H 0.4105 0.8227 0.6663 0.037 Uiso 1 1 calc R U . . .
C4 C 0.3818(3) 0.8852(4) 0.5395(4) 0.0287(12) Uani 1 1 d . . . . .
C5 C 0.3811(3) 1.0032(5) 0.5807(5) 0.0409(16) Uani 1 1 d . . . . .
H5A H 0.3508 1.0488 0.5456 0.061 Uiso 1 1 calc R U . . .
H5B H 0.4225 1.0367 0.5742 0.061 Uiso 1 1 calc R U . . .
H5C H 0.3696 1.0003 0.6490 0.061 Uiso 1 1 calc R U . . .
C6 C 0.4840(2) 0.5683(4) 0.4683(4) 0.0276(11) Uani 1 1 d . . . . .
C7 C 0.4723(3) 0.4519(4) 0.4698(4) 0.0301(11) Uani 1 1 d . . . . .
C8 C 0.5189(3) 0.3802(4) 0.4374(4) 0.0352(14) Uani 1 1 d . . . . .
H8 H 0.5119 0.3016 0.4390 0.042 Uiso 1 1 calc R U . . .
C9 C 0.5748(3) 0.4198(5) 0.4032(4) 0.0375(14) Uani 1 1 d . . . . .
H9 H 0.6056 0.3691 0.3809 0.045 Uiso 1 1 calc R U . . .
C10 C 0.5857(3) 0.5331(4) 0.4014(5) 0.0342(12) Uani 1 1 d . . . . .
H10 H 0.6242 0.5602 0.3773 0.041 Uiso 1 1 calc R U . . .
C11 C 0.5411(3) 0.6095(4) 0.4347(4) 0.0313(13) Uani 1 1 d . . . . .
C12 C 0.4128(3) 0.4015(4) 0.5090(4) 0.0310(13) Uani 1 1 d . . . . .
H12 H 0.3813 0.4629 0.5137 0.037 Uiso 1 1 calc R U . . .
C13 C 0.4236(3) 0.3553(5) 0.6113(5) 0.0434(15) Uani 1 1 d . . . . .
H13A H 0.3851 0.3217 0.6354 0.065 Uiso 1 1 calc R U . . .
H13B H 0.4362 0.4166 0.6540 0.065 Uiso 1 1 calc R U . . .
H13C H 0.4564 0.2984 0.6095 0.065 Uiso 1 1 calc R U . . .
C14 C 0.3854(3) 0.3097(4) 0.4452(5) 0.0408(16) Uani 1 1 d . . . . .
H14A H 0.4115 0.2425 0.4493 0.061 Uiso 1 1 calc R U . . .
H14B H 0.3840 0.3358 0.3783 0.061 Uiso 1 1 calc R U . . .
H14C H 0.3433 0.2918 0.4670 0.061 Uiso 1 1 calc R U . . .
C15 C 0.5553(3) 0.7342(4) 0.4300(4) 0.0337(13) Uani 1 1 d . . . . .
H15 H 0.5168 0.7757 0.4489 0.040 Uiso 1 1 calc R U . . .
C16 C 0.5732(4) 0.7717(5) 0.3282(5) 0.0461(17) Uani 1 1 d . . . . .
H16A H 0.6110 0.7324 0.3080 0.069 Uiso 1 1 calc R U . . .
H16B H 0.5808 0.8527 0.3280 0.069 Uiso 1 1 calc R U . . .
H16C H 0.5393 0.7541 0.2836 0.069 Uiso 1 1 calc R U . . .
C17 C 0.6068(4) 0.7667(6) 0.5007(6) 0.061(2) Uani 1 1 d . . . . .
H17A H 0.5947 0.7446 0.5660 0.091 Uiso 1 1 calc R U . . .
H17B H 0.6133 0.8479 0.4984 0.091 Uiso 1 1 calc R U . . .
H17C H 0.6454 0.7283 0.4829 0.091 Uiso 1 1 calc R U . . .
C18 C 0.3338(3) 0.9509(4) 0.3945(4) 0.0273(11) Uani 1 1 d . . . . .
C19 C 0.2709(3) 0.9797(4) 0.3979(4) 0.0316(12) Uani 1 1 d . . . . .
C20 C 0.2503(3) 1.0695(4) 0.3417(5) 0.0378(14) Uani 1 1 d . . . . .
H20 H 0.2078 1.0911 0.3444 0.045 Uiso 1 1 calc R U . . .
C21 C 0.2903(3) 1.1272(4) 0.2825(5) 0.0373(14) Uani 1 1 d . . . . .
H21 H 0.2760 1.1901 0.2469 0.045 Uiso 1 1 calc R U . . .
C22 C 0.3512(3) 1.0935(4) 0.2752(5) 0.0369(14) Uani 1 1 d . . . . .
H22 H 0.3780 1.1314 0.2316 0.044 Uiso 1 1 calc R U . . .
C23 C 0.3748(3) 1.0048(4) 0.3301(4) 0.0314(13) Uani 1 1 d . . . . .
C24 C 0.2239(3) 0.9169(4) 0.4604(5) 0.0347(12) Uani 1 1 d . . . . .
H24 H 0.2420 0.8414 0.4742 0.042 Uiso 1 1 calc R U . . .
C25 C 0.2140(3) 0.9747(5) 0.5570(5) 0.0456(16) Uani 1 1 d . . . . .
H25A H 0.2520 0.9684 0.5958 0.068 Uiso 1 1 calc R U . . .
H25B H 0.1794 0.9388 0.5911 0.068 Uiso 1 1 calc R U . . .
H25C H 0.2044 1.0539 0.5463 0.068 Uiso 1 1 calc R U . . .
C26 C 0.1623(3) 0.8979(5) 0.4091(5) 0.0424(15) Uani 1 1 d . . . . .
H26A H 0.1412 0.9699 0.3999 0.064 Uiso 1 1 calc R U . . .
H26B H 0.1360 0.8485 0.4481 0.064 Uiso 1 1 calc R U . . .
H26C H 0.1700 0.8631 0.3463 0.064 Uiso 1 1 calc R U . . .
C27 C 0.4409(3) 0.9664(4) 0.3149(5) 0.0350(14) Uani 1 1 d . . . . .
H27 H 0.4471 0.8951 0.3515 0.042 Uiso 1 1 calc R U . . .
C28 C 0.4543(4) 0.9431(6) 0.2080(5) 0.0514(18) Uani 1 1 d . . . . .
H28A H 0.4517 1.0133 0.1716 0.077 Uiso 1 1 calc R U . . .
H28B H 0.4236 0.8898 0.1831 0.077 Uiso 1 1 calc R U . . .
H28C H 0.4961 0.9114 0.2013 0.077 Uiso 1 1 calc R U . . .
C29 C 0.4873(3) 1.0532(5) 0.3533(7) 0.057(2) Uani 1 1 d . . . . .
H29A H 0.5298 1.0288 0.3388 0.085 Uiso 1 1 calc R U . . .
H29B H 0.4823 1.0605 0.4232 0.085 Uiso 1 1 calc R U . . .
H29C H 0.4794 1.1257 0.3226 0.085 Uiso 1 1 calc R U . . .
C30 C 0.2597(3) 0.6038(4) 0.5960(4) 0.0333(13) Uani 1 1 d . . . . .
C31 C 0.1933(3) 0.5311(4) 0.5943(4) 0.0318(12) Uani 1 1 d . . . . .
H31 H 0.1745 0.5015 0.5235 0.038 Uiso 1 1 calc R U . . .
B1 B 0.2575(4) 0.4665(5) 0.6353(5) 0.0344(16) Uani 1 1 d . . . . .
H1 H 0.2824 0.3973 0.5968 0.041 Uiso 1 1 calc R U . . .
B2 B 0.2969(3) 0.5702(5) 0.7014(5) 0.0304(14) Uani 1 1 d . . . . .
H2 H 0.3488 0.5699 0.7087 0.037 Uiso 1 1 calc R U . . .
B3 B 0.2546(3) 0.6965(5) 0.6904(5) 0.0307(14) Uani 1 1 d . . . . .
H3A H 0.2781 0.7802 0.6908 0.037 Uiso 1 1 calc R U . . .
B4 B 0.1895(3) 0.6694(5) 0.6165(5) 0.0331(14) Uani 1 1 d . . . . .
H4 H 0.1701 0.7334 0.5658 0.040 Uiso 1 1 calc R U . . .
B5 B 0.2498(3) 0.4697(5) 0.7628(5) 0.0332(15) Uani 1 1 d . . . . .
H5 H 0.2701 0.4033 0.8104 0.040 Uiso 1 1 calc R U . . .
B6 B 0.2477(3) 0.6143(5) 0.7967(5) 0.0293(14) Uani 1 1 d D . . . .
B7 B 0.1801(3) 0.6774(5) 0.7438(5) 0.0298(14) Uani 1 1 d D . . . .
B8 B 0.1397(3) 0.5717(5) 0.6788(5) 0.0296(13) Uani 1 1 d . . . . .
H8A H 0.0879 0.5719 0.6703 0.036 Uiso 1 1 calc R U . . .
B9 B 0.1830(3) 0.4454(5) 0.6903(5) 0.0334(14) Uani 1 1 d . . . . .
H9A H 0.1590 0.3621 0.6893 0.040 Uiso 1 1 calc R U . . .
B10 B 0.1773(3) 0.5375(5) 0.7874(5) 0.0294(13) Uani 1 1 d D . . . .
H7 H 0.154(2) 0.749(3) 0.778(4) 0.038(17) Uiso 1 1 d D . . . .
H10A H 0.149(2) 0.520(4) 0.854(3) 0.038(16) Uiso 1 1 d D . . . .
H6 H 0.266(2) 0.647(4) 0.8670(19) 0.025(14) Uiso 1 1 d D . . . .

loop_
_atom_site_aniso_label
_atom_site_aniso_U_11
_atom_site_aniso_U_22
_atom_site_aniso_U_33
_atom_site_aniso_U_23
_atom_site_aniso_U_13
_atom_site_aniso_U_12
Ca1 0.0271(5) 0.0258(4) 0.0219(5) 0.0001(4) -0.0008(5) -0.0006(4)
N1 0.029(3) 0.0239(19) 0.026(2) -0.0010(15) -0.0007(19) 0.0025(17)
N2 0.027(2) 0.0221(17) 0.030(2) 0.0040(19) -0.004(2) 0.0003(15)
C1 0.047(4) 0.040(3) 0.025(3) -0.002(2) -0.006(3) 0.006(3)
C2 0.031(3) 0.031(2) 0.019(3) 0.0020(19) 0.000(2) -0.001(2)
C3 0.034(3) 0.037(3) 0.021(3) -0.002(2) 0.000(2) 0.002(2)
C4 0.029(3) 0.027(3) 0.030(3) -0.004(2) 0.001(2) -0.001(2)
C5 0.047(4) 0.032(3) 0.043(4) -0.006(2) -0.010(3) 0.005(3)
C6 0.028(3) 0.032(2) 0.023(3) -0.002(2) -0.005(3) 0.0047(19)
C7 0.035(3) 0.032(2) 0.024(3) 0.000(2) -0.006(3) 0.003(2)
C8 0.043(4) 0.029(2) 0.033(4) -0.003(2) -0.005(3) 0.007(2)
C9 0.039(4) 0.047(3) 0.026(3) -0.007(2) -0.002(3) 0.012(3)
C10 0.031(3) 0.041(3) 0.030(3) 0.000(2) -0.001(3) 0.002(2)
C11 0.037(3) 0.033(3) 0.024(3) -0.0023(19) -0.006(2) 0.004(2)
C12 0.032(3) 0.025(2) 0.036(3) 0.004(2) 0.000(3) 0.004(2)
C13 0.045(4) 0.048(3) 0.036(4) 0.011(3) -0.002(3) 0.005(3)
C14 0.045(4) 0.031(3) 0.046(4) 0.000(3) -0.005(3) -0.003(2)
C15 0.036(3) 0.036(3) 0.029(3) -0.002(2) 0.004(2) -0.003(2)
C16 0.062(5) 0.043(3) 0.033(4) 0.007(2) 0.008(3) 0.002(3)
C17 0.080(6) 0.052(4) 0.050(5) 0.004(3) -0.017(4) -0.026(4)
C18 0.031(3) 0.025(2) 0.026(3) -0.0031(19) -0.005(2) 0.001(2)
C19 0.037(3) 0.028(2) 0.030(3) 0.000(2) -0.001(3) 0.001(2)
C20 0.031(3) 0.032(3) 0.050(4) 0.001(3) -0.004(3) 0.010(2)
C21 0.048(4) 0.026(2) 0.038(3) 0.007(2) -0.006(3) 0.000(2)
C22 0.044(4) 0.027(3) 0.039(4) 0.006(2) -0.002(3) -0.005(2)
C23 0.038(4) 0.025(2) 0.031(3) -0.002(2) -0.001(3) -0.001(2)
C24 0.034(3) 0.030(2) 0.040(3) 0.002(2) 0.004(3) 0.008(2)
C25 0.052(5) 0.043(3) 0.042(4) 0.000(3) 0.010(3) 0.007(3)
C26 0.036(4) 0.042(3) 0.049(4) 0.005(3) -0.001(3) 0.000(2)
C27 0.038(4) 0.029(3) 0.038(4) 0.004(2) 0.000(3) -0.003(2)
C28 0.048(5) 0.064(4) 0.042(4) 0.003(3) 0.008(3) 0.009(3)
C29 0.037(4) 0.055(4) 0.079(6) -0.008(4) 0.000(4) 0.001(3)
C30 0.036(3) 0.040(3) 0.024(3) 0.001(2) 0.001(3) -0.004(2)
C31 0.033(3) 0.040(3) 0.023(3) -0.001(2) -0.001(2) -0.004(2)
B1 0.035(4) 0.036(3) 0.031(4) -0.005(2) 0.000(3) 0.004(3)
B2 0.028(4) 0.039(3) 0.025(3) -0.001(2) 0.000(3) 0.000(3)
B3 0.033(4) 0.037(3) 0.022(3) 0.003(2) 0.001(3) -0.005(3)
B4 0.034(4) 0.036(3) 0.029(4) 0.002(2) -0.002(3) -0.001(3)
B5 0.038(4) 0.032(3) 0.030(4) 0.000(2) 0.001(3) 0.000(3)
B6 0.032(4) 0.031(3) 0.024(3) -0.003(2) 0.003(3) -0.004(2)
B7 0.034(4) 0.032(3) 0.024(3) 0.004(2) 0.004(3) 0.001(2)
B8 0.025(4) 0.037(3) 0.027(4) 0.002(2) 0.002(3) 0.000(2)
B9 0.039(4) 0.032(3) 0.028(4) 0.000(2) -0.002(3) -0.003(3)
B10 0.035(4) 0.029(3) 0.024(3) 0.001(2) 0.005(3) -0.004(2)

loop_
_atom_type_symbol
_atom_type_description
_atom_type_scat_dispersion_real
_atom_type_scat_dispersion_imag
_atom_type_scat_source
C C 0.0181 0.0091 'International Tables Vol C Tables 4.2.6.8 and 6.1.1.4'
H H 0.0000 0.0000 'International Tables Vol C Tables 4.2.6.8 and 6.1.1.4'
B B 0.0090 0.0039 'International Tables Vol C Tables 4.2.6.8 and 6.1.1.4'
Ca Ca 0.3641 1.2855 'International Tables Vol C Tables 4.2.6.8 and 6.1.1.4'
N N 0.0311 0.0180 'International Tables Vol C Tables 4.2.6.8 and 6.1.1.4'

loop_
_geom_angle_atom_site_label_1
_geom_angle_atom_site_label_2
_geom_angle_atom_site_label_3
_geom_angle
_geom_angle_site_symmetry_1
_geom_angle_site_symmetry_3
_geom_angle_publ_flag
N1 Ca1 N2 85.77(15) . . ?
N1 Ca1 C30 113.66(18) . . ?
N2 Ca1 C30 118.83(18) . . ?
C2 N1 Ca1 102.3(4) . . ?
C2 N1 C6 118.8(5) . . ?
C6 N1 Ca1 136.4(3) . . ?
C4 N2 Ca1 105.3(3) . . ?
C4 N2 C18 119.9(4) . . ?
C18 N2 Ca1 131.4(3) . . ?
H1A C1 H1B 109.5 . . ?
H1A C1 H1C 109.5 . . ?
H1B C1 H1C 109.5 . . ?
C2 C1 H1A 109.5 . . ?
C2 C1 H1B 109.5 . . ?
C2 C1 H1C 109.5 . . ?
N1 C2 C1 121.0(5) . . ?
N1 C2 C3 124.1(5) . . ?
C3 C2 C1 114.9(5) . . ?
C2 C3 H3 114.0 . . ?
C2 C3 C4 132.0(5) . . ?
C4 C3 H3 114.0 . . ?
N2 C4 C3 123.9(4) . . ?
N2 C4 C5 122.1(5) . . ?
C3 C4 C5 114.0(5) . . ?
C4 C5 H5A 109.5 . . ?
C4 C5 H5B 109.5 . . ?
C4 C5 H5C 109.5 . . ?
H5A C5 H5B 109.5 . . ?
H5A C5 H5C 109.5 . . ?
H5B C5 H5C 109.5 . . ?
C7 C6 N1 120.4(5) . . ?
C11 C6 N1 119.1(4) . . ?
C11 C6 C7 120.4(5) . . ?
C6 C7 C12 123.1(5) . . ?
C8 C7 C6 118.1(5) . . ?
C8 C7 C12 118.7(4) . . ?
C7 C8 H8 119.0 . . ?
C9 C8 C7 121.9(5) . . ?
C9 C8 H8 119.0 . . ?
C8 C9 H9 120.2 . . ?
C10 C9 C8 119.6(5) . . ?
C10 C9 H9 120.2 . . ?
C9 C10 H10 119.4 . . ?
C9 C10 C11 121.1(6) . . ?
C11 C10 H10 119.4 . . ?
C6 C11 C15 122.3(5) . . ?
C10 C11 C6 118.7(5) . . ?
C10 C11 C15 119.0(5) . . ?
C7 C12 H12 107.7 . . ?
C7 C12 C13 110.2(5) . . ?
C7 C12 C14 113.7(5) . . ?
C13 C12 H12 107.7 . . ?
C14 C12 H12 107.7 . . ?
C14 C12 C13 109.6(5) . . ?
C12 C13 H13A 109.5 . . ?
C12 C13 H13B 109.5 . . ?
C12 C13 H13C 109.5 . . ?
H13A C13 H13B 109.5 . . ?
H13A C13 H13C 109.5 . . ?
H13B C13 H13C 109.5 . . ?
C12 C14 H14A 109.5 . . ?
C12 C14 H14B 109.5 . . ?
C12 C14 H14C 109.5 . . ?
H14A C14 H14B 109.5 . . ?
H14A C14 H14C 109.5 . . ?
H14B C14 H14C 109.5 . . ?
C11 C15 H15 107.8 . . ?
C11 C15 C16 112.1(5) . . ?
C11 C15 C17 111.5(5) . . ?
C16 C15 H15 107.8 . . ?
C17 C15 H15 107.8 . . ?
C17 C15 C16 109.6(6) . . ?
C15 C16 H16A 109.5 . . ?
C15 C16 H16B 109.5 . . ?
C15 C16 H16C 109.5 . . ?
H16A C16 H16B 109.5 . . ?
H16A C16 H16C 109.5 . . ?
H16B C16 H16C 109.5 . . ?
C15 C17 H17A 109.5 . . ?
C15 C17 H17B 109.5 . . ?
C15 C17 H17C 109.5 . . ?
H17A C17 H17B 109.5 . . ?
H17A C17 H17C 109.5 . . ?
H17B C17 H17C 109.5 . . ?
C19 C18 N2 119.9(5) . . ?
C19 C18 C23 121.0(5) . . ?
C23 C18 N2 119.1(5) . . ?
C18 C19 C20 118.5(5) . . ?
C18 C19 C24 122.6(5) . . ?
C20 C19 C24 118.9(5) . . ?
C19 C20 H20 119.4 . . ?
C21 C20 C19 121.2(6) . . ?
C21 C20 H20 119.4 . . ?
C20 C21 H21 120.2 . . ?
C22 C21 C20 119.7(5) . . ?
C22 C21 H21 120.2 . . ?
C21 C22 H22 119.1 . . ?
C21 C22 C23 121.8(6) . . ?
C23 C22 H22 119.1 . . ?
C18 C23 C27 122.6(5) . . ?
C22 C23 C18 117.6(6) . . ?
C22 C23 C27 119.7(6) . . ?
C19 C24 H24 107.1 . . ?
C25 C24 C19 111.7(5) . . ?
C25 C24 H24 107.1 . . ?
C26 C24 C19 112.5(6) . . ?
C26 C24 H24 107.1 . . ?
C26 C24 C25 111.0(5) . . ?
C24 C25 H25A 109.5 . . ?
C24 C25 H25B 109.5 . . ?
C24 C25 H25C 109.5 . . ?
H25A C25 H25B 109.5 . . ?
H25A C25 H25C 109.5 . . ?
H25B C25 H25C 109.5 . . ?
C24 C26 H26A 109.5 . . ?
C24 C26 H26B 109.5 . . ?
C24 C26 H26C 109.5 . . ?
H26A C26 H26B 109.5 . . ?
H26A C26 H26C 109.5 . . ?
H26B C26 H26C 109.5 . . ?
C23 C27 H27 108.2 . . ?
C23 C27 C28 111.5(5) . . ?
C23 C27 C29 111.0(5) . . ?
C28 C27 H27 108.2 . . ?
C29 C27 H27 108.2 . . ?
C29 C27 C28 109.7(6) . . ?
C27 C28 H28A 109.5 . . ?
C27 C28 H28B 109.5 . . ?
C27 C28 H28C 109.5 . . ?
H28A C28 H28B 109.5 . . ?
H28A C28 H28C 109.5 . . ?
H28B C28 H28C 109.5 . . ?
C27 C29 H29A 109.5 . . ?
C27 C29 H29B 109.5 . . ?
C27 C29 H29C 109.5 . . ?
H29A C29 H29B 109.5 . . ?
H29A C29 H29C 109.5 . . ?
H29B C29 H29C 109.5 . . ?
C31 C30 Ca1 133.0(4) . . ?
C31 C30 B1 59.2(4) . . ?
C31 C30 B2 106.8(4) . . ?
C31 C30 B3 106.8(5) . . ?
C31 C30 B4 59.3(4) . . ?
B1 C30 Ca1 123.4(4) . . ?
B2 C30 Ca1 113.8(4) . . ?
B2 C30 B1 61.5(4) . . ?
B2 C30 B3 62.0(4) . . ?
B2 C30 B4 111.9(5) . . ?
B3 C30 Ca1 112.4(3) . . ?
B3 C30 B1 111.6(4) . . ?
B3 C30 B4 61.7(4) . . ?
B4 C30 Ca1 120.7(4) . . ?
B4 C30 B1 110.7(5) . . ?
C30 C31 H31 119.0 . . ?
C30 C31 B1 62.1(4) . . ?
C30 C31 B4 61.9(4) . . ?
C30 C31 B8 114.7(4) . . ?
C30 C31 B9 114.4(5) . . ?
B1 C31 H31 116.7 . . ?
B1 C31 B4 115.4(5) . . ?
B1 C31 B8 116.8(5) . . ?
B1 C31 B9 64.1(4) . . ?
B4 C31 H31 116.9 . . ?
B4 C31 B8 64.2(4) . . ?
B4 C31 B9 116.2(5) . . ?
B8 C31 H31 116.5 . . ?
B9 C31 H31 116.9 . . ?
B9 C31 B8 62.9(4) . . ?
C30 B1 H1 122.3 . . ?
C30 B1 B2 58.9(4) . . ?
C30 B1 B5 107.2(5) . . ?
C30 B1 B9 107.1(5) . . ?
C31 B1 C30 58.7(4) . . ?
C31 B1 H1 124.8 . . ?
C31 B1 B2 104.5(4) . . ?
C31 B1 B5 104.6(5) . . ?
C31 B1 B9 58.3(4) . . ?
B2 B1 H1 122.4 . . ?
B2 B1 B5 60.7(4) . . ?
B2 B1 B9 107.9(5) . . ?
B5 B1 H1 122.3 . . ?
B5 B1 B9 59.7(4) . . ?
B9 B1 H1 121.9 . . ?
C30 B2 B1 59.6(4) . . ?
C30 B2 H2 122.8 . . ?
C30 B2 B3 59.1(4) . . ?
C30 B2 B5 107.5(5) . . ?
C30 B2 B6 106.8(5) . . ?
B1 B2 H2 121.7 . . ?
B1 B2 B3 107.9(5) . . ?
B1 B2 B5 60.2(4) . . ?
B1 B2 B6 108.1(5) . . ?
B3 B2 H2 121.5 . . ?
B3 B2 B5 108.8(5) . . ?
B3 B2 B6 60.3(4) . . ?
B5 B2 H2 121.3 . . ?
B6 B2 H2 121.9 . . ?
B6 B2 B5 60.3(4) . . ?
C30 B3 B2 58.9(4) . . ?
C30 B3 H3A 123.3 . . ?
C30 B3 B4 59.3(4) . . ?
C30 B3 B6 106.4(4) . . ?
C30 B3 B7 107.0(5) . . ?
B2 B3 H3A 121.8 . . ?
B2 B3 B6 60.1(4) . . ?
B2 B3 B7 108.6(4) . . ?
B4 B3 B2 107.6(4) . . ?
B4 B3 H3A 121.6 . . ?
B4 B3 B6 108.4(4) . . ?
B4 B3 B7 60.3(4) . . ?
B6 B3 H3A 121.8 . . ?
B6 B3 B7 60.6(4) . . ?
B7 B3 H3A 121.3 . . ?
C30 B4 B3 59.0(4) . . ?
C30 B4 H4 122.1 . . ?
C30 B4 B7 106.7(5) . . ?
C30 B4 B8 107.8(4) . . ?
C31 B4 C30 58.8(3) . . ?
C31 B4 B3 104.4(5) . . ?
C31 B4 H4 124.9 . . ?
C31 B4 B7 103.9(4) . . ?
C31 B4 B8 58.8(3) . . ?
B3 B4 H4 122.4 . . ?
B3 B4 B7 60.2(4) . . ?
B3 B4 B8 108.1(5) . . ?
B7 B4 H4 123.1 . . ?
B7 B4 B8 59.5(4) . . ?
B8 B4 H4 121.4 . . ?
B1 B5 B2 59.1(4) . . ?
B1 B5 H5 122.4 . . ?
B1 B5 B6 106.5(5) . . ?
B1 B5 B10 106.2(5) . . ?
B2 B5 H5 122.4 . . ?
B2 B5 B6 59.5(4) . . ?
B2 B5 B10 106.3(4) . . ?
B6 B5 H5 122.5 . . ?
B6 B5 B10 59.4(4) . . ?
B9 B5 B1 60.5(4) . . ?
B9 B5 B2 107.3(5) . . ?
B9 B5 H5 122.2 . . ?
B9 B5 B6 106.6(5) . . ?
B9 B5 B10 58.5(4) . . ?
B10 B5 H5 123.1 . . ?
Ca1 B6 H6 56(3) 4 . ?
B2 B6 Ca1 176.1(4) . 4 ?
B2 B6 B3 59.7(4) . . ?
B2 B6 B5 60.1(4) . . ?
B2 B6 B7 107.6(5) . . ?
B2 B6 B10 107.5(4) . . ?
B2 B6 H6 123(3) . . ?
B3 B6 Ca1 124.2(4) . 4 ?
B3 B6 B5 108.2(5) . . ?
B3 B6 B7 59.8(4) . . ?
B3 B6 H6 120(3) . . ?
B5 B6 Ca1 116.6(4) . 4 ?
B5 B6 B7 108.6(5) . . ?
B5 B6 H6 124(3) . . ?
B7 B6 Ca1 75.2(3) . 4 ?
B7 B6 H6 120(3) . . ?
B10 B6 Ca1 71.3(3) . 4 ?
B10 B6 B3 107.2(5) . . ?
B10 B6 B5 60.3(4) . . ?
B10 B6 B7 59.8(4) . . ?
B10 B6 H6 123(3) . . ?
Ca1 B7 H7 63(3) 4 . ?
B3 B7 Ca1 120.0(4) . 4 ?
B3 B7 B4 59.4(4) . . ?
B3 B7 B6 59.7(4) . . ?
B3 B7 H7 122(3) . . ?
B4 B7 Ca1 175.8(4) . 4 ?
B4 B7 B6 106.9(5) . . ?
B4 B7 H7 121(3) . . ?
B6 B7 Ca1 70.2(3) . 4 ?
B6 B7 H7 123(3) . . ?
B8 B7 Ca1 116.6(3) . 4 ?
B8 B7 B3 108.6(5) . . ?
B8 B7 B4 60.9(4) . . ?
B8 B7 B6 107.8(4) . . ?
B8 B7 H7 121(3) . . ?
B10 B7 Ca1 69.0(3) . 4 ?
B10 B7 B3 107.0(4) . . ?
B10 B7 B4 106.9(4) . . ?
B10 B7 B6 59.6(3) . . ?
B10 B7 B8 59.3(4) . . ?
B10 B7 H7 123(3) . . ?
C31 B8 B4 57.0(3) . . ?
C31 B8 B7 102.7(4) . . ?
C31 B8 H8A 126.7 . . ?
C31 B8 B9 58.0(3) . . ?
C31 B8 B10 102.2(4) . . ?
B4 B8 H8A 122.6 . . ?
B7 B8 B4 59.6(4) . . ?
B7 B8 H8A 122.6 . . ?
B7 B8 B9 107.4(5) . . ?
B9 B8 B4 106.2(5) . . ?
B9 B8 H8A 122.2 . . ?
B10 B8 B4 106.7(5) . . ?
B10 B8 B7 60.3(3) . . ?
B10 B8 H8A 123.3 . . ?
B10 B8 B9 59.0(4) . . ?
C31 B9 B1 57.5(4) . . ?
C31 B9 B5 104.0(5) . . ?
C31 B9 B8 59.1(3) . . ?
C31 B9 H9A 125.8 . . ?
C31 B9 B10 103.7(4) . . ?
B1 B9 H9A 122.0 . . ?
B5 B9 B1 59.8(4) . . ?
B5 B9 B8 109.6(4) . . ?
B5 B9 H9A 121.6 . . ?
B8 B9 B1 108.1(4) . . ?
B8 B9 H9A 120.6 . . ?
B10 B9 B1 107.7(5) . . ?
B10 B9 B5 61.1(4) . . ?
B10 B9 B8 59.9(4) . . ?
B10 B9 H9A 122.5 . . ?
Ca1 B10 H10A 52(3) 4 . ?
B5 B10 Ca1 118.3(4) . 4 ?
B5 B10 H10A 123(3) . . ?
B6 B10 Ca1 73.7(3) . 4 ?
B6 B10 B5 60.3(4) . . ?
B6 B10 B7 60.7(4) . . ?
B6 B10 H10A 120(3) . . ?
B7 B10 Ca1 76.4(3) . 4 ?
B7 B10 B5 109.3(5) . . ?
B7 B10 H10A 118(3) . . ?
B8 B10 Ca1 123.2(3) . 4 ?
B8 B10 B5 110.0(5) . . ?
B8 B10 B6 109.6(4) . . ?
B8 B10 B7 60.4(4) . . ?
B8 B10 H10A 120(3) . . ?
B9 B10 Ca1 174.5(4) . 4 ?
B9 B10 B5 60.4(4) . . ?
B9 B10 B6 108.8(5) . . ?
B9 B10 B7 109.1(5) . . ?
B9 B10 B8 61.1(4) . . ?
B9 B10 H10A 124(3) . . ?

loop_
_geom_bond_atom_site_label_1
_geom_bond_atom_site_label_2
_geom_bond_distance
_geom_bond_site_symmetry_2
_geom_bond_publ_flag
Ca1 N1 2.290(5) . ?
Ca1 N2 2.307(4) . ?
Ca1 C30 2.572(6) . ?
N1 C2 1.342(7) . ?
N1 C6 1.440(6) . ?
N2 C4 1.313(7) . ?
N2 C18 1.454(6) . ?
C1 H1A 0.9800 . ?
C1 H1B 0.9800 . ?
C1 H1C 0.9800 . ?
C1 C2 1.524(8) . ?
C2 C3 1.410(8) . ?
C3 H3 0.9500 . ?
C3 C4 1.425(8) . ?
C4 C5 1.521(7) . ?
C5 H5A 0.9800 . ?
C5 H5B 0.9800 . ?
C5 H5C 0.9800 . ?
C6 C7 1.411(6) . ?
C6 C11 1.403(8) . ?
C7 C8 1.393(7) . ?
C7 C12 1.515(8) . ?
C8 H8 0.9500 . ?
C8 C9 1.376(9) . ?
C9 H9 0.9500 . ?
C9 C10 1.373(8) . ?
C10 H10 0.9500 . ?
C10 C11 1.402(8) . ?
C11 C15 1.521(7) . ?
C12 H12 1.0000 . ?
C12 C13 1.541(8) . ?
C12 C14 1.527(8) . ?
C13 H13A 0.9800 . ?
C13 H13B 0.9800 . ?
C13 H13C 0.9800 . ?
C14 H14A 0.9800 . ?
C14 H14B 0.9800 . ?
C14 H14C 0.9800 . ?
C15 H15 1.0000 . ?
C15 C16 1.531(9) . ?
C15 C17 1.530(9) . ?
C16 H16A 0.9800 . ?
C16 H16B 0.9800 . ?
C16 H16C 0.9800 . ?
C17 H17A 0.9800 . ?
C17 H17B 0.9800 . ?
C17 H17C 0.9800 . ?
C18 C19 1.396(8) . ?
C18 C23 1.411(8) . ?
C19 C20 1.399(8) . ?
C19 C24 1.529(8) . ?
C20 H20 0.9500 . ?
C20 C21 1.375(9) . ?
C21 H21 0.9500 . ?
C21 C22 1.373(9) . ?
C22 H22 0.9500 . ?
C22 C23 1.401(8) . ?
C23 C27 1.509(8) . ?
C24 H24 1.0000 . ?
C24 C25 1.523(9) . ?
C24 C26 1.521(9) . ?
C25 H25A 0.9800 . ?
C25 H25B 0.9800 . ?
C25 H25C 0.9800 . ?
C26 H26A 0.9800 . ?
C26 H26B 0.9800 . ?
C26 H26C 0.9800 . ?
C27 H27 1.0000 . ?
C27 C28 1.537(10) . ?
C27 C29 1.533(8) . ?
C28 H28A 0.9800 . ?
C28 H28B 0.9800 . ?
C28 H28C 0.9800 . ?
C29 H29A 0.9800 . ?
C29 H29B 0.9800 . ?
C29 H29C 0.9800 . ?
C30 C31 1.671(8) . ?
C30 B1 1.728(8) . ?
C30 B2 1.715(9) . ?
C30 B3 1.719(8) . ?
C30 B4 1.725(9) . ?
C31 H31 1.1200 . ?
C31 B1 1.680(9) . ?
C31 B4 1.681(8) . ?
C31 B8 1.715(9) . ?
C31 B9 1.695(9) . ?
B1 H1 1.1200 . ?
B1 B2 1.759(9) . ?
B1 B5 1.779(10) . ?
B1 B9 1.792(10) . ?
B2 H2 1.1200 . ?
B2 B3 1.768(9) . ?
B2 B5 1.786(9) . ?
B2 B6 1.775(9) . ?
B3 H3A 1.1200 . ?
B3 B4 1.765(10) . ?
B3 B6 1.778(9) . ?
B3 B7 1.780(9) . ?
B4 H4 1.1200 . ?
B4 B7 1.781(10) . ?
B4 B8 1.805(9) . ?
B5 H5 1.1200 . ?
B5 B6 1.790(8) . ?
B5 B9 1.778(10) . ?
B5 B10 1.790(10) . ?
B6 Ca1 2.969(7) 4 ?
B6 B7 1.794(10) . ?
B6 B10 1.775(9) . ?
B6 H6 1.120(7) . ?
B7 Ca1 3.050(7) 4 ?
B7 B8 1.778(9) . ?
B7 B10 1.778(8) . ?
B7 H7 1.120(7) . ?
B8 H8A 1.1200 . ?
B8 B9 1.780(9) . ?
B8 B10 1.759(10) . ?
B9 H9A 1.1200 . ?
B9 B10 1.743(9) . ?
B10 Ca1 2.930(7) 4 ?
B10 H10A 1.121(7) . ?

loop_
_geom_torsion_atom_site_label_1
_geom_torsion_atom_site_label_2
_geom_torsion_atom_site_label_3
_geom_torsion_atom_site_label_4
_geom_torsion
_geom_torsion_site_symmetry_1
_geom_torsion_site_symmetry_2
_geom_torsion_site_symmetry_3
_geom_torsion_site_symmetry_4
_geom_torsion_publ_flag
Ca1 N1 C2 C1 143.0(5) . . . . ?
Ca1 N1 C2 C3 -35.2(6) . . . . ?
Ca1 N1 C6 C7 -47.8(8) . . . . ?
Ca1 N1 C6 C11 128.8(5) . . . . ?
Ca1 N2 C4 C3 25.4(7) . . . . ?
Ca1 N2 C4 C5 -155.5(5) . . . . ?
Ca1 N2 C18 C19 61.6(7) . . . . ?
Ca1 N2 C18 C23 -116.3(5) . . . . ?
Ca1 C30 C31 B1 108.7(5) . . . . ?
Ca1 C30 C31 B4 -105.0(5) . . . . ?
Ca1 C30 C31 B8 -142.9(4) . . . . ?
Ca1 C30 C31 B9 147.1(4) . . . . ?
Ca1 C30 B1 C31 -123.9(5) . . . . ?
Ca1 C30 B1 B2 101.1(5) . . . . ?
Ca1 C30 B1 B5 139.2(4) . . . . ?
Ca1 C30 B1 B9 -157.9(4) . . . . ?
Ca1 C30 B2 B1 -116.4(4) . . . . ?
Ca1 C30 B2 B3 103.7(4) . . . . ?
Ca1 C30 B2 B5 -154.4(3) . . . . ?
Ca1 C30 B2 B6 142.2(4) . . . . ?
Ca1 C30 B3 B2 -106.0(4) . . . . ?
Ca1 C30 B3 B4 113.9(4) . . . . ?
Ca1 C30 B3 B6 -144.2(4) . . . . ?
Ca1 C30 B3 B7 152.2(3) . . . . ?
Ca1 C30 B4 C31 124.7(4) . . . . ?
Ca1 C30 B4 B3 -100.6(4) . . . . ?
Ca1 C30 B4 B7 -138.9(4) . . . . ?
Ca1 C30 B4 B8 158.5(4) . . . . ?
Ca1 B6 B7 B3 145.8(3) 4 . . . ?
Ca1 B6 B7 B4 -176.8(4) 4 . . . ?
Ca1 B6 B7 B8 -112.6(4) 4 . . . ?
Ca1 B6 B7 B10 -76.7(3) 4 . . . ?
Ca1 B6 B10 B5 -137.4(4) 4 . . . ?
Ca1 B6 B10 B7 83.4(3) 4 . . . ?
Ca1 B6 B10 B8 120.1(4) 4 . . . ?
Ca1 B6 B10 B9 -174.8(4) 4 . . . ?
Ca1 B7 B8 C31 -137.3(4) 4 . . . ?
Ca1 B7 B8 B4 -176.1(5) 4 . . . ?
Ca1 B7 B8 B9 -77.2(5) 4 . . . ?
Ca1 B7 B8 B10 -40.3(4) 4 . . . ?
Ca1 B7 B10 B5 -115.6(4) 4 . . . ?
Ca1 B7 B10 B6 -78.7(3) 4 . . . ?
Ca1 B7 B10 B8 141.7(4) 4 . . . ?
Ca1 B7 B10 B9 180.0(5) 4 . . . ?
N1 C2 C3 C4 -20.1(10) . . . . ?
N1 C6 C7 C8 176.9(5) . . . . ?
N1 C6 C7 C12 -6.0(9) . . . . ?
N1 C6 C11 C10 -175.8(5) . . . . ?
N1 C6 C11 C15 2.1(8) . . . . ?
N2 C18 C19 C20 177.2(5) . . . . ?
N2 C18 C19 C24 -3.0(8) . . . . ?
N2 C18 C23 C22 -177.6(5) . . . . ?
N2 C18 C23 C27 5.9(8) . . . . ?
C1 C2 C3 C4 161.6(6) . . . . ?
C2 N1 C6 C7 111.0(6) . . . . ?
C2 N1 C6 C11 -72.3(7) . . . . ?
C2 C3 C4 N2 27.0(10) . . . . ?
C2 C3 C4 C5 -152.2(6) . . . . ?
C4 N2 C18 C19 -94.4(6) . . . . ?
C4 N2 C18 C23 87.8(7) . . . . ?
C6 N1 C2 C1 -22.2(7) . . . . ?
C6 N1 C2 C3 159.5(5) . . . . ?
C6 C7 C8 C9 -1.1(9) . . . . ?
C6 C7 C12 C13 -100.9(6) . . . . ?
C6 C7 C12 C14 135.5(6) . . . . ?
C6 C11 C15 C16 -123.2(6) . . . . ?
C6 C11 C15 C17 113.5(7) . . . . ?
C7 C6 C11 C10 0.8(9) . . . . ?
C7 C6 C11 C15 178.8(5) . . . . ?
C7 C8 C9 C10 0.7(9) . . . . ?
C8 C7 C12 C13 76.1(7) . . . . ?
C8 C7 C12 C14 -47.4(7) . . . . ?
C8 C9 C10 C11 0.5(9) . . . . ?
C9 C10 C11 C6 -1.2(9) . . . . ?
C9 C10 C11 C15 -179.3(5) . . . . ?
C10 C11 C15 C16 54.7(8) . . . . ?
C10 C11 C15 C17 -68.6(7) . . . . ?
C11 C6 C7 C8 0.3(9) . . . . ?
C11 C6 C7 C12 177.4(5) . . . . ?
C12 C7 C8 C9 -178.3(5) . . . . ?
C18 N2 C4 C3 -173.1(5) . . . . ?
C18 N2 C4 C5 6.0(8) . . . . ?
C18 C19 C20 C21 1.3(9) . . . . ?
C18 C19 C24 C25 95.7(6) . . . . ?
C18 C19 C24 C26 -138.7(5) . . . . ?
C18 C23 C27 C28 124.9(6) . . . . ?
C18 C23 C27 C29 -112.5(6) . . . . ?
C19 C18 C23 C22 4.5(8) . . . . ?
C19 C18 C23 C27 -171.9(5) . . . . ?
C19 C20 C21 C22 2.8(9) . . . . ?
C20 C19 C24 C25 -84.5(7) . . . . ?
C20 C19 C24 C26 41.2(7) . . . . ?
C20 C21 C22 C23 -3.3(9) . . . . ?
C21 C22 C23 C18 -0.3(9) . . . . ?
C21 C22 C23 C27 176.2(5) . . . . ?
C22 C23 C27 C28 -51.5(7) . . . . ?
C22 C23 C27 C29 71.1(7) . . . . ?
C23 C18 C19 C20 -5.0(8) . . . . ?
C23 C18 C19 C24 174.8(5) . . . . ?
C24 C19 C20 C21 -178.5(6) . . . . ?
C30 C31 B1 B2 38.7(4) . . . . ?
C30 C31 B1 B5 101.6(5) . . . . ?
C30 C31 B1 B9 141.0(5) . . . . ?
C30 C31 B4 B3 -39.0(4) . . . . ?
C30 C31 B4 B7 -101.4(5) . . . . ?
C30 C31 B4 B8 -141.7(5) . . . . ?
C30 C31 B8 B4 37.0(4) . . . . ?
C30 C31 B8 B7 -3.2(6) . . . . ?
C30 C31 B8 B9 -106.0(5) . . . . ?
C30 C31 B8 B10 -65.1(5) . . . . ?
C30 C31 B9 B1 -37.6(4) . . . . ?
C30 C31 B9 B5 1.8(6) . . . . ?
C30 C31 B9 B8 106.5(5) . . . . ?
C30 C31 B9 B10 64.9(6) . . . . ?
C30 B1 B2 B3 35.6(4) . . . . ?
C30 B1 B2 B5 137.4(5) . . . . ?
C30 B1 B2 B6 99.3(5) . . . . ?
C30 B1 B5 B2 -37.4(4) . . . . ?
C30 B1 B5 B6 0.0(6) . . . . ?
C30 B1 B5 B9 100.0(5) . . . . ?
C30 B1 B5 B10 62.3(6) . . . . ?
C30 B1 B9 C31 34.2(4) . . . . ?
C30 B1 B9 B5 -100.4(5) . . . . ?
C30 B1 B9 B8 2.2(6) . . . . ?
C30 B1 B9 B10 -61.0(6) . . . . ?
C30 B2 B3 B4 35.3(4) . . . . ?
C30 B2 B3 B6 136.8(5) . . . . ?
C30 B2 B3 B7 99.1(5) . . . . ?
C30 B2 B5 B1 37.7(4) . . . . ?
C30 B2 B5 B6 -99.7(5) . . . . ?
C30 B2 B5 B9 -0.3(6) . . . . ?
C30 B2 B5 B10 -61.7(5) . . . . ?
C30 B2 B6 B3 -37.9(4) . . . . ?
C30 B2 B6 B5 100.9(5) . . . . ?
C30 B2 B6 B7 -0.8(5) . . . . ?
C30 B2 B6 B10 62.2(5) . . . . ?
C30 B3 B4 C31 38.9(4) . . . . ?
C30 B3 B4 B7 136.9(4) . . . . ?
C30 B3 B4 B8 100.3(5) . . . . ?
C30 B3 B6 Ca1 -141.7(4) . . . 4 ?
C30 B3 B6 B2 37.7(4) . . . . ?
C30 B3 B6 B5 0.7(7) . . . . ?
C30 B3 B6 B7 -100.6(5) . . . . ?
C30 B3 B6 B10 -62.9(6) . . . . ?
C30 B3 B7 Ca1 137.2(4) . . . 4 ?
C30 B3 B7 B4 -37.9(4) . . . . ?
C30 B3 B7 B6 99.6(4) . . . . ?
C30 B3 B7 B8 -0.6(6) . . . . ?
C30 B3 B7 B10 62.0(6) . . . . ?
C30 B4 B7 B3 37.7(4) . . . . ?
C30 B4 B7 B6 0.2(6) . . . . ?
C30 B4 B7 B8 -101.1(5) . . . . ?
C30 B4 B7 B10 -62.4(6) . . . . ?
C30 B4 B8 C31 -33.8(4) . . . . ?
C30 B4 B8 B7 99.3(5) . . . . ?
C30 B4 B8 B9 -1.7(6) . . . . ?
C30 B4 B8 B10 60.1(6) . . . . ?
C31 C30 B1 B2 -135.0(5) . . . . ?
C31 C30 B1 B5 -96.9(5) . . . . ?
C31 C30 B1 B9 -34.0(4) . . . . ?
C31 C30 B2 B1 39.4(4) . . . . ?
C31 C30 B2 B3 -100.5(5) . . . . ?
C31 C30 B2 B5 1.4(6) . . . . ?
C31 C30 B2 B6 -62.1(5) . . . . ?
C31 C30 B3 B2 100.4(5) . . . . ?
C31 C30 B3 B4 -39.7(4) . . . . ?
C31 C30 B3 B6 62.2(6) . . . . ?
C31 C30 B3 B7 -1.3(6) . . . . ?
C31 C30 B4 B3 134.7(5) . . . . ?
C31 C30 B4 B7 96.4(5) . . . . ?
C31 C30 B4 B8 33.8(4) . . . . ?
C31 B1 B2 C30 -38.6(4) . . . . ?
C31 B1 B2 B3 -3.0(6) . . . . ?
C31 B1 B2 B5 98.8(5) . . . . ?
C31 B1 B2 B6 60.7(6) . . . . ?
C31 B1 B5 B2 -98.6(5) . . . . ?
C31 B1 B5 B6 -61.2(6) . . . . ?
C31 B1 B5 B9 38.8(4) . . . . ?
C31 B1 B5 B10 1.0(6) . . . . ?
C31 B1 B9 B5 -134.6(5) . . . . ?
C31 B1 B9 B8 -31.9(4) . . . . ?
C31 B1 B9 B10 -95.2(5) . . . . ?
C31 B4 B7 B3 98.8(5) . . . . ?
C31 B4 B7 B6 61.3(6) . . . . ?
C31 B4 B7 B8 -40.0(4) . . . . ?
C31 B4 B7 B10 -1.3(6) . . . . ?
C31 B4 B8 B7 133.1(5) . . . . ?
C31 B4 B8 B9 32.1(4) . . . . ?
C31 B4 B8 B10 93.9(5) . . . . ?
C31 B8 B9 B1 31.4(4) . . . . ?
C31 B8 B9 B5 94.9(5) . . . . ?
C31 B8 B9 B10 131.8(5) . . . . ?
C31 B8 B10 Ca1 143.7(4) . . . 4 ?
C31 B8 B10 B5 -3.6(5) . . . . ?
C31 B8 B10 B6 60.9(5) . . . . ?
C31 B8 B10 B7 97.7(4) . . . . ?
C31 B8 B10 B9 -40.3(4) . . . . ?
C31 B9 B10 B5 -98.6(5) . . . . ?
C31 B9 B10 B6 -61.3(6) . . . . ?
C31 B9 B10 B7 3.3(7) . . . . ?
C31 B9 B10 B8 41.2(4) . . . . ?
B1 C30 C31 B4 146.4(5) . . . . ?
B1 C30 C31 B8 108.5(5) . . . . ?
B1 C30 C31 B9 38.4(5) . . . . ?
B1 C30 B2 B3 -139.9(5) . . . . ?
B1 C30 B2 B5 -38.0(4) . . . . ?
B1 C30 B2 B6 -101.5(5) . . . . ?
B1 C30 B3 B2 37.5(5) . . . . ?
B1 C30 B3 B4 -102.7(5) . . . . ?
B1 C30 B3 B6 -0.7(7) . . . . ?
B1 C30 B3 B7 -64.3(6) . . . . ?
B1 C30 B4 C31 -30.6(4) . . . . ?
B1 C30 B4 B3 104.1(5) . . . . ?
B1 C30 B4 B7 65.8(6) . . . . ?
B1 C30 B4 B8 3.2(6) . . . . ?
B1 C31 B4 C30 32.8(5) . . . . ?
B1 C31 B4 B3 -6.2(6) . . . . ?
B1 C31 B4 B7 -68.6(6) . . . . ?
B1 C31 B4 B8 -108.9(5) . . . . ?
B1 C31 B8 B4 106.8(5) . . . . ?
B1 C31 B8 B7 66.6(5) . . . . ?
B1 C31 B8 B9 -36.2(5) . . . . ?
B1 C31 B8 B10 4.7(6) . . . . ?
B1 C31 B9 B5 39.4(4) . . . . ?
B1 C31 B9 B8 144.1(5) . . . . ?
B1 C31 B9 B10 102.5(5) . . . . ?
B1 B2 B3 C30 -35.8(4) . . . . ?
B1 B2 B3 B4 -0.5(6) . . . . ?
B1 B2 B3 B6 101.0(5) . . . . ?
B1 B2 B3 B7 63.4(6) . . . . ?
B1 B2 B5 B6 -137.5(5) . . . . ?
B1 B2 B5 B9 -38.1(4) . . . . ?
B1 B2 B5 B10 -99.5(5) . . . . ?
B1 B2 B6 B3 -100.7(5) . . . . ?
B1 B2 B6 B5 38.1(4) . . . . ?
B1 B2 B6 B7 -63.6(5) . . . . ?
B1 B2 B6 B10 -0.6(6) . . . . ?
B1 B5 B6 Ca1 145.2(4) . . . 4 ?
B1 B5 B6 B2 -37.2(5) . . . . ?
B1 B5 B6 B3 -0.5(6) . . . . ?
B1 B5 B6 B7 62.9(6) . . . . ?
B1 B5 B6 B10 99.4(5) . . . . ?
B1 B5 B9 C31 -38.3(4) . . . . ?
B1 B5 B9 B8 -100.0(5) . . . . ?
B1 B5 B9 B10 -136.4(5) . . . . ?
B1 B5 B10 Ca1 -147.4(4) . . . 4 ?
B1 B5 B10 B6 -99.9(5) . . . . ?
B1 B5 B10 B7 -62.8(6) . . . . ?
B1 B5 B10 B8 1.7(6) . . . . ?
B1 B5 B10 B9 38.7(4) . . . . ?
B1 B9 B10 B5 -38.7(5) . . . . ?
B1 B9 B10 B6 -1.4(6) . . . . ?
B1 B9 B10 B7 63.1(6) . . . . ?
B1 B9 B10 B8 101.0(5) . . . . ?
B2 C30 C31 B1 -40.4(4) . . . . ?
B2 C30 C31 B4 105.9(5) . . . . ?
B2 C30 C31 B8 68.0(5) . . . . ?
B2 C30 C31 B9 -2.0(6) . . . . ?
B2 C30 B1 C31 135.0(5) . . . . ?
B2 C30 B1 B5 38.2(5) . . . . ?
B2 C30 B1 B9 101.0(5) . . . . ?
B2 C30 B3 B4 -140.2(5) . . . . ?
B2 C30 B3 B6 -38.2(5) . . . . ?
B2 C30 B3 B7 -101.8(5) . . . . ?
B2 C30 B4 C31 -97.1(5) . . . . ?
B2 C30 B4 B3 37.5(4) . . . . ?
B2 C30 B4 B7 -0.7(6) . . . . ?
B2 C30 B4 B8 -63.3(6) . . . . ?
B2 B1 B5 B6 37.4(4) . . . . ?
B2 B1 B5 B9 137.4(5) . . . . ?
B2 B1 B5 B10 99.6(5) . . . . ?
B2 B1 B9 C31 96.3(5) . . . . ?
B2 B1 B9 B5 -38.3(4) . . . . ?
B2 B1 B9 B8 64.3(6) . . . . ?
B2 B1 B9 B10 1.0(6) . . . . ?
B2 B3 B4 C30 -35.1(4) . . . . ?
B2 B3 B4 C31 3.8(6) . . . . ?
B2 B3 B4 B7 101.8(5) . . . . ?
B2 B3 B4 B8 65.2(6) . . . . ?
B2 B3 B6 Ca1 -179.3(5) . . . 4 ?
B2 B3 B6 B5 -37.0(5) . . . . ?
B2 B3 B6 B7 -138.3(5) . . . . ?
B2 B3 B6 B10 -100.6(5) . . . . ?
B2 B3 B7 Ca1 75.1(5) . . . 4 ?
B2 B3 B7 B4 -100.1(5) . . . . ?
B2 B3 B7 B6 37.4(4) . . . . ?
B2 B3 B7 B8 -62.7(6) . . . . ?
B2 B3 B7 B10 -0.1(6) . . . . ?
B2 B5 B6 Ca1 -177.6(5) . . . 4 ?
B2 B5 B6 B3 36.8(5) . . . . ?
B2 B5 B6 B7 100.1(5) . . . . ?
B2 B5 B6 B10 136.6(5) . . . . ?
B2 B5 B9 C31 -0.8(6) . . . . ?
B2 B5 B9 B1 37.5(4) . . . . ?
B2 B5 B9 B8 -62.5(6) . . . . ?
B2 B5 B9 B10 -98.9(5) . . . . ?
B2 B5 B10 Ca1 -85.6(5) . . . 4 ?
B2 B5 B10 B6 -38.1(4) . . . . ?
B2 B5 B10 B7 -1.0(6) . . . . ?
B2 B5 B10 B8 63.6(5) . . . . ?
B2 B5 B10 B9 100.6(5) . . . . ?
B2 B6 B7 Ca1 177.1(4) . . . 4 ?
B2 B6 B7 B3 -37.0(4) . . . . ?
B2 B6 B7 B4 0.4(6) . . . . ?
B2 B6 B7 B8 64.6(5) . . . . ?
B2 B6 B7 B10 100.4(5) . . . . ?
B2 B6 B10 Ca1 176.1(4) . . . 4 ?
B2 B6 B10 B5 38.6(4) . . . . ?
B2 B6 B10 B7 -100.6(5) . . . . ?
B2 B6 B10 B8 -63.8(5) . . . . ?
B2 B6 B10 B9 1.3(6) . . . . ?
B3 C30 C31 B1 -105.5(5) . . . . ?
B3 C30 C31 B4 40.9(4) . . . . ?
B3 C30 C31 B8 3.0(6) . . . . ?
B3 C30 C31 B9 -67.1(5) . . . . ?
B3 C30 B1 C31 97.3(5) . . . . ?
B3 C30 B1 B2 -37.7(5) . . . . ?
B3 C30 B1 B5 0.4(7) . . . . ?
B3 C30 B1 B9 63.3(6) . . . . ?
B3 C30 B2 B1 139.9(5) . . . . ?
B3 C30 B2 B5 101.9(5) . . . . ?
B3 C30 B2 B6 38.4(4) . . . . ?
B3 C30 B4 C31 -134.7(5) . . . . ?
B3 C30 B4 B7 -38.3(4) . . . . ?
B3 C30 B4 B8 -100.8(5) . . . . ?
B3 B2 B5 B1 100.3(5) . . . . ?
B3 B2 B5 B6 -37.2(5) . . . . ?
B3 B2 B5 B9 62.2(6) . . . . ?
B3 B2 B5 B10 0.9(6) . . . . ?
B3 B2 B6 B5 138.8(5) . . . . ?
B3 B2 B6 B7 37.1(4) . . . . ?
B3 B2 B6 B10 100.1(5) . . . . ?
B3 B4 B7 B6 -37.5(4) . . . . ?
B3 B4 B7 B8 -138.8(4) . . . . ?
B3 B4 B7 B10 -100.1(5) . . . . ?
B3 B4 B8 C31 -96.2(5) . . . . ?
B3 B4 B8 B7 37.0(4) . . . . ?
B3 B4 B8 B9 -64.1(6) . . . . ?
B3 B4 B8 B10 -2.2(6) . . . . ?
B3 B6 B7 Ca1 -145.8(3) . . . 4 ?
B3 B6 B7 B4 37.4(4) . . . . ?
B3 B6 B7 B8 101.6(5) . . . . ?
B3 B6 B7 B10 137.4(5) . . . . ?
B3 B6 B10 Ca1 -121.1(4) . . . 4 ?
B3 B6 B10 B5 101.5(5) . . . . ?
B3 B6 B10 B7 -37.7(4) . . . . ?
B3 B6 B10 B8 -1.0(6) . . . . ?
B3 B6 B10 B9 64.1(6) . . . . ?
B3 B7 B8 C31 2.1(5) . . . . ?
B3 B7 B8 B4 -36.7(4) . . . . ?
B3 B7 B8 B9 62.2(6) . . . . ?
B3 B7 B8 B10 99.1(5) . . . . ?
B3 B7 B10 Ca1 116.3(4) . . . 4 ?
B3 B7 B10 B5 0.7(6) . . . . ?
B3 B7 B10 B6 37.6(4) . . . . ?
B3 B7 B10 B8 -101.9(5) . . . . ?
B3 B7 B10 B9 -63.7(6) . . . . ?
B4 C30 C31 B1 -146.4(5) . . . . ?
B4 C30 C31 B8 -37.9(4) . . . . ?
B4 C30 C31 B9 -107.9(5) . . . . ?
B4 C30 B1 C31 30.6(4) . . . . ?
B4 C30 B1 B2 -104.4(5) . . . . ?
B4 C30 B1 B5 -66.2(6) . . . . ?
B4 C30 B1 B9 -3.4(6) . . . . ?
B4 C30 B2 B1 102.4(5) . . . . ?
B4 C30 B2 B3 -37.4(4) . . . . ?
B4 C30 B2 B5 64.4(5) . . . . ?
B4 C30 B2 B6 1.0(6) . . . . ?
B4 C30 B3 B2 140.2(5) . . . . ?
B4 C30 B3 B6 101.9(5) . . . . ?
B4 C30 B3 B7 38.4(4) . . . . ?
B4 C31 B1 C30 -32.7(5) . . . . ?
B4 C31 B1 B2 5.9(7) . . . . ?
B4 C31 B1 B5 68.8(6) . . . . ?
B4 C31 B1 B9 108.3(5) . . . . ?
B4 C31 B8 B7 -40.2(4) . . . . ?
B4 C31 B8 B9 -143.0(5) . . . . ?
B4 C31 B8 B10 -102.1(5) . . . . ?
B4 C31 B9 B1 -106.9(6) . . . . ?
B4 C31 B9 B5 -67.6(6) . . . . ?
B4 C31 B9 B8 37.2(5) . . . . ?
B4 C31 B9 B10 -4.5(7) . . . . ?
B4 B3 B6 Ca1 -79.2(5) . . . 4 ?
B4 B3 B6 B2 100.1(5) . . . . ?
B4 B3 B6 B5 63.2(6) . . . . ?
B4 B3 B6 B7 -38.2(4) . . . . ?
B4 B3 B6 B10 -0.5(6) . . . . ?
B4 B3 B7 Ca1 175.2(4) . . . 4 ?
B4 B3 B7 B6 137.5(4) . . . . ?
B4 B3 B7 B8 37.4(4) . . . . ?
B4 B3 B7 B10 99.9(5) . . . . ?
B4 B7 B8 C31 38.9(4) . . . . ?
B4 B7 B8 B9 98.9(5) . . . . ?
B4 B7 B8 B10 135.8(5) . . . . ?
B4 B7 B10 Ca1 178.7(5) . . . 4 ?
B4 B7 B10 B5 63.1(6) . . . . ?
B4 B7 B10 B6 100.0(5) . . . . ?
B4 B7 B10 B8 -39.5(5) . . . . ?
B4 B7 B10 B9 -1.3(7) . . . . ?
B4 B8 B9 C31 -31.7(4) . . . . ?
B4 B8 B9 B1 -0.3(6) . . . . ?
B4 B8 B9 B5 63.2(6) . . . . ?
B4 B8 B9 B10 100.1(5) . . . . ?
B4 B8 B10 Ca1 84.9(5) . . . 4 ?
B4 B8 B10 B5 -62.5(5) . . . . ?
B4 B8 B10 B6 2.0(6) . . . . ?
B4 B8 B10 B7 38.9(4) . . . . ?
B4 B8 B10 B9 -99.2(5) . . . . ?
B5 B1 B2 C30 -137.4(5) . . . . ?
B5 B1 B2 B3 -101.9(5) . . . . ?
B5 B1 B2 B6 -38.1(4) . . . . ?
B5 B1 B9 C31 134.6(5) . . . . ?
B5 B1 B9 B8 102.6(5) . . . . ?
B5 B1 B9 B10 39.4(5) . . . . ?
B5 B2 B3 C30 -99.6(5) . . . . ?
B5 B2 B3 B4 -64.3(6) . . . . ?
B5 B2 B3 B6 37.2(4) . . . . ?
B5 B2 B3 B7 -0.4(6) . . . . ?
B5 B2 B6 B3 -138.8(5) . . . . ?
B5 B2 B6 B7 -101.7(5) . . . . ?
B5 B2 B6 B10 -38.7(4) . . . . ?
B5 B6 B7 Ca1 113.5(4) . . . 4 ?
B5 B6 B7 B3 -100.7(5) . . . . ?
B5 B6 B7 B4 -63.2(6) . . . . ?
B5 B6 B7 B8 0.9(6) . . . . ?
B5 B6 B7 B10 36.8(4) . . . . ?
B5 B6 B10 Ca1 137.4(4) . . . 4 ?
B5 B6 B10 B7 -139.2(5) . . . . ?
B5 B6 B10 B8 -102.5(5) . . . . ?
B5 B6 B10 B9 -37.4(5) . . . . ?
B5 B9 B10 B6 37.3(4) . . . . ?
B5 B9 B10 B7 101.8(5) . . . . ?
B5 B9 B10 B8 139.8(5) . . . . ?
B6 B2 B3 C30 -136.8(5) . . . . ?
B6 B2 B3 B4 -101.5(5) . . . . ?
B6 B2 B3 B7 -37.7(4) . . . . ?
B6 B2 B5 B1 137.5(5) . . . . ?
B6 B2 B5 B9 99.4(5) . . . . ?
B6 B2 B5 B10 38.0(4) . . . . ?
B6 B3 B4 C30 -98.6(4) . . . . ?
B6 B3 B4 C31 -59.7(6) . . . . ?
B6 B3 B4 B7 38.3(4) . . . . ?
B6 B3 B4 B8 1.7(6) . . . . ?
B6 B3 B7 Ca1 37.6(3) . . . 4 ?
B6 B3 B7 B4 -137.5(4) . . . . ?
B6 B3 B7 B8 -100.2(5) . . . . ?
B6 B3 B7 B10 -37.6(4) . . . . ?
B6 B5 B9 C31 61.7(5) . . . . ?
B6 B5 B9 B1 100.0(5) . . . . ?
B6 B5 B9 B8 0.0(6) . . . . ?
B6 B5 B9 B10 -36.4(4) . . . . ?
B6 B5 B10 Ca1 -47.5(4) . . . 4 ?
B6 B5 B10 B7 37.1(4) . . . . ?
B6 B5 B10 B8 101.7(5) . . . . ?
B6 B5 B10 B9 138.6(5) . . . . ?
B6 B7 B8 C31 -61.0(5) . . . . ?
B6 B7 B8 B4 -99.9(5) . . . . ?
B6 B7 B8 B9 -0.9(6) . . . . ?
B6 B7 B8 B10 36.0(4) . . . . ?
B6 B7 B10 Ca1 78.7(3) . . . 4 ?
B6 B7 B10 B5 -36.9(4) . . . . ?
B6 B7 B10 B8 -139.6(5) . . . . ?
B6 B7 B10 B9 -101.3(5) . . . . ?
B7 B3 B4 C30 -136.9(4) . . . . ?
B7 B3 B4 C31 -98.0(5) . . . . ?
B7 B3 B4 B8 -36.6(4) . . . . ?
B7 B3 B6 Ca1 -41.0(4) . . . 4 ?
B7 B3 B6 B2 138.3(5) . . . . ?
B7 B3 B6 B5 101.3(5) . . . . ?
B7 B3 B6 B10 37.7(4) . . . . ?
B7 B4 B8 C31 -133.1(5) . . . . ?
B7 B4 B8 B9 -101.0(5) . . . . ?
B7 B4 B8 B10 -39.2(4) . . . . ?
B7 B6 B10 Ca1 -83.4(3) . . . 4 ?
B7 B6 B10 B5 139.2(5) . . . . ?
B7 B6 B10 B8 36.7(4) . . . . ?
B7 B6 B10 B9 101.9(5) . . . . ?
B7 B8 B9 C31 -94.3(5) . . . . ?
B7 B8 B9 B1 -62.9(6) . . . . ?
B7 B8 B9 B5 0.6(6) . . . . ?
B7 B8 B9 B10 37.5(4) . . . . ?
B7 B8 B10 Ca1 46.0(4) . . . 4 ?
B7 B8 B10 B5 -101.4(5) . . . . ?
B7 B8 B10 B6 -36.9(4) . . . . ?
B7 B8 B10 B9 -138.1(5) . . . . ?
B8 C31 B1 C30 -105.3(5) . . . . ?
B8 C31 B1 B2 -66.6(6) . . . . ?
B8 C31 B1 B5 -3.7(6) . . . . ?
B8 C31 B1 B9 35.8(5) . . . . ?
B8 C31 B4 C30 141.7(5) . . . . ?
B8 C31 B4 B3 102.7(5) . . . . ?
B8 C31 B4 B7 40.4(5) . . . . ?
B8 C31 B9 B1 -144.1(5) . . . . ?
B8 C31 B9 B5 -104.7(5) . . . . ?
B8 C31 B9 B10 -41.6(5) . . . . ?
B8 B4 B7 B3 138.8(4) . . . . ?
B8 B4 B7 B6 101.3(4) . . . . ?
B8 B4 B7 B10 38.7(4) . . . . ?
B8 B7 B10 Ca1 -141.7(4) . . . 4 ?
B8 B7 B10 B5 102.6(5) . . . . ?
B8 B7 B10 B6 139.6(5) . . . . ?
B8 B7 B10 B9 38.2(5) . . . . ?
B8 B9 B10 B5 -139.8(5) . . . . ?
B8 B9 B10 B6 -102.5(5) . . . . ?
B8 B9 B10 B7 -37.9(5) . . . . ?
B9 C31 B1 C30 -141.0(5) . . . . ?
B9 C31 B1 B2 -102.4(5) . . . . ?
B9 C31 B1 B5 -39.5(4) . . . . ?
B9 C31 B4 C30 105.0(6) . . . . ?
B9 C31 B4 B3 66.0(6) . . . . ?
B9 C31 B4 B7 3.7(7) . . . . ?
B9 C31 B4 B8 -36.7(5) . . . . ?
B9 C31 B8 B4 143.0(5) . . . . ?
B9 C31 B8 B7 102.8(5) . . . . ?
B9 C31 B8 B10 40.9(4) . . . . ?
B9 B1 B2 C30 -99.5(5) . . . . ?
B9 B1 B2 B3 -64.0(6) . . . . ?
B9 B1 B2 B5 37.9(4) . . . . ?
B9 B1 B2 B6 -0.2(6) . . . . ?
B9 B1 B5 B2 -137.4(5) . . . . ?
B9 B1 B5 B6 -100.0(5) . . . . ?
B9 B1 B5 B10 -37.8(4) . . . . ?
B9 B5 B6 Ca1 81.7(5) . . . 4 ?
B9 B5 B6 B2 -100.6(5) . . . . ?
B9 B5 B6 B3 -63.9(6) . . . . ?
B9 B5 B6 B7 -0.6(6) . . . . ?
B9 B5 B6 B10 36.0(4) . . . . ?
B9 B5 B10 Ca1 173.8(4) . . . 4 ?
B9 B5 B10 B6 -138.6(5) . . . . ?
B9 B5 B10 B7 -101.5(5) . . . . ?
B9 B5 B10 B8 -37.0(4) . . . . ?
B9 B8 B10 Ca1 -175.9(5) . . . 4 ?
B9 B8 B10 B5 36.7(4) . . . . ?
B9 B8 B10 B6 101.2(5) . . . . ?
B9 B8 B10 B7 138.1(5) . . . . ?
B10 B5 B6 Ca1 45.8(4) . . . 4 ?
B10 B5 B6 B2 -136.6(5) . . . . ?
B10 B5 B6 B3 -99.9(5) . . . . ?
B10 B5 B6 B7 -36.5(4) . . . . ?
B10 B5 B9 C31 98.1(4) . . . . ?
B10 B5 B9 B1 136.4(5) . . . . ?
B10 B5 B9 B8 36.4(4) . . . . ?
B10 B6 B7 Ca1 76.7(3) . . . 4 ?
B10 B6 B7 B3 -137.4(5) . . . . ?
B10 B6 B7 B4 -100.0(5) . . . . ?
B10 B6 B7 B8 -35.8(4) . . . . ?
B10 B7 B8 C31 -97.0(5) . . . . ?
B10 B7 B8 B4 -135.8(5) . . . . ?
B10 B7 B8 B9 -36.9(4) . . . . ?
B10 B8 B9 C31 -131.8(5) . . . . ?
B10 B8 B9 B1 -100.4(5) . . . . ?
B10 B8 B9 B5 -36.9(5) . . . . ?

loop_
_twin_individual_id
_twin_individual_mass_fraction_refined
1 0.508(17)
2 0.492(17)
